data_1513646
loop_
_publ_author_name
'Easun, Timothy L.'
'Jia, Junhua'
'Reade, Thomas J.'
'Sun, Xue-Zhong'
'Davies, E. Stephen'
'Blake, Alexander J.'
'George, Michael W.'
'Champness, Neil R.'

_publ_section_title
;
 Modification of coordination networks through a photoinduced charge
 transfer process
;
_journal_issue 2
_journal_name_full 'Chemical Science'
_journal_page_first 539
_journal_paper_doi 10.1039/c3sc52745j
_journal_volume 5
_journal_year 2014
_chemical_formula_moiety 'C18 H15 Cl Cu N3 O9 Re, C3 H7 N O'
_chemical_formula_structural '[Cu (C3 H7 N O) (H2 O) (Re C12 H6 N2 O4, 3(C O), Cl] (C3 H7 N O)'
_chemical_formula_sum 'C21 H22 Cl Cu N4 O10 Re'
_chemical_formula_weight 775.62
_chemical_name_systematic
;
?
;
_space_group_IT_number 9
_symmetry_cell_setting monoclinic
_symmetry_space_group_name_Hall 'C -2yc'
_symmetry_space_group_name_H-M 'C 1 c 1'
_atom_sites_solution_hydrogens geom
_atom_sites_solution_primary direct
_atom_sites_solution_secondary difmap
_audit_creation_method 'enCIFer editing of SHELXL97 CIF output'
_cell_angle_alpha 90.00
_cell_angle_beta 95.291(1)
_cell_angle_gamma 90.00
_cell_formula_units_Z 4
_cell_length_a 10.0183(7)
_cell_length_b 27.574(2)
_cell_length_c 9.4686(6)
_cell_measurement_reflns_used 6494
_cell_measurement_temperature 150(2)
_cell_measurement_theta_max 29.38
_cell_measurement_theta_min 2.56
_cell_volume 2604.5(3)
_computing_cell_refinement 'Bruker SAINT'
_computing_data_collection 'Bruker APEX2'
_computing_data_reduction 'Bruker SAINT'
_computing_molecular_graphics 'Bruker SHELXTL'
_computing_publication_material 'Bruker SHELXTL; enCIFer (Allen et al., 2004); PLATON (Spek, 2009)'
_computing_structure_refinement 'SHELXL97 (Sheldrick, 2008)'
_computing_structure_solution 'SHELXS97 (Sheldrick, 2008)'
_diffrn_ambient_temperature 150(2)
_diffrn_measured_fraction_theta_full 0.996
_diffrn_measured_fraction_theta_max 0.994
_diffrn_measurement_device_type 'Bruker APEXII CCD area detector'
_diffrn_measurement_method OMEGA
_diffrn_radiation_monochromator 'silicon (111)'
_diffrn_radiation_source 'Daresbury Laboratory Station 9.8'
_diffrn_radiation_type synchrotron
_diffrn_radiation_wavelength 0.6942
_diffrn_reflns_av_R_equivalents 0.033
_diffrn_reflns_av_sigmaI/netI 0.066
_diffrn_reflns_limit_h_max 14
_diffrn_reflns_limit_h_min -13
_diffrn_reflns_limit_k_max 39
_diffrn_reflns_limit_k_min -39
_diffrn_reflns_limit_l_max 13
_diffrn_reflns_limit_l_min -13
_diffrn_reflns_number 14720
_diffrn_reflns_theta_full 27.50
_diffrn_reflns_theta_max 30.55
_diffrn_reflns_theta_min 2.62
_exptl_absorpt_coefficient_mu 5.624
_exptl_absorpt_correction_T_max 1.000
_exptl_absorpt_correction_T_min 0.816
_exptl_absorpt_correction_type multi-scan
_exptl_absorpt_process_details 'SADABS 2004/1'
_exptl_crystal_colour YELLOW
_exptl_crystal_density_diffrn 1.978
_exptl_crystal_density_method 'not measured'
_exptl_crystal_description NEEDLE
_exptl_crystal_F_000 1508
_exptl_crystal_size_max 0.05
_exptl_crystal_size_mid 0.01
_exptl_crystal_size_min 0.01
_refine_diff_density_max 1.75
_refine_diff_density_min -0.98
_refine_diff_density_rms 0.11
_refine_ls_abs_structure_details 'Flack H D (1983), Acta Cryst. A39, 876-881'
_refine_ls_abs_structure_Flack 0.022(6)
_refine_ls_extinction_coef 0.00067(10)
_refine_ls_extinction_expression Fc^*^=kFc[1+0.001xFc^2^\l^3^/sin(2\q)]^-1/4^
_refine_ls_extinction_method SHELXL
_refine_ls_goodness_of_fit_ref 0.91
_refine_ls_hydrogen_treatment 'rigid rotor or rotating group'
_refine_ls_matrix_type full
_refine_ls_number_parameters 356
_refine_ls_number_reflns 7561
_refine_ls_number_restraints 10
_refine_ls_restrained_S_all 0.91
_refine_ls_R_factor_all 0.0348
_refine_ls_R_factor_gt 0.0292
_refine_ls_shift/su_max 0.001
_refine_ls_shift/su_mean 0.000
_refine_ls_structure_factor_coef Fsqd
_refine_ls_weighting_details 'calc w=1/[\s^2^(Fo^2^)] where P=(Fo^2^+2Fc^2^)/3'
_refine_ls_weighting_scheme calc
_refine_ls_wR_factor_gt 0.0599
_refine_ls_wR_factor_ref 0.0620
_reflns_number_gt 6874
_reflns_number_total 7561
_reflns_threshold_expression I>2sigma(I)
_cod_data_source_file c3sc52745j.txt
_cod_data_source_block rebpda
_cod_depositor_comments
;
The following automatic conversions were performed:

'_exptl_absorpt_correction_type' value 'MULTI-SCAN' changed to
'multi-scan' according to
/usr/data/users/saulius/automatic-downloads/current/RSC/lib/dictionaries/cif_core.dic
dictionary named 'cif_core.dic' version 2.4.2 from 2011-04-26.

Automatic conversion script
Id: cif_fix_values 2281 2013-09-26 08:29:07Z andrius 
;
_cod_original_sg_symbol_H-M 'C c'
_cod_database_code 1513646

loop_
_symmetry_equiv_pos_as_xyz
'x, y, z'
'x, -y, z+1/2'
'x+1/2, y+1/2, z'
'x+1/2, -y+1/2, z+1/2'

loop_
_atom_site_label
_atom_site_type_symbol
_atom_site_fract_x
_atom_site_fract_y
_atom_site_fract_z
_atom_site_U_iso_or_equiv
_atom_site_adp_type
_atom_site_occupancy
_atom_site_symmetry_multiplicity
_atom_site_calc_flag
_atom_site_refinement_flags
_atom_site_disorder_assembly
_atom_site_disorder_group
Re1 Re 0.309704(19) 0.237351(5) 0.76271(2) 0.02033(5) Uani 1 1 d D . .
Cl1 Cl 0.08941(15) 0.20219(5) 0.79007(18) 0.0336(5) Uani 0.857(6) 1 d PD A 1
Cl1' Cl 0.5250(10) 0.2807(5) 0.7981(16) 0.045(4) Uiso 0.143(6) 1 d PD A 2
C1C C 0.3566(5) 0.19388(16) 0.6180(5) 0.0244(10) Uani 1 1 d . A .
O1C O 0.3884(4) 0.16764(13) 0.5327(4) 0.0340(8) Uani 1 1 d . . .
C2C C 0.2339(5) 0.27921(17) 0.6148(6) 0.0279(10) Uani 1 1 d . A .
O2C O 0.1846(4) 0.30381(15) 0.5272(4) 0.0429(10) Uani 1 1 d . . .
C3C C 0.4787(5) 0.2715(2) 0.7624(8) 0.0285(13) Uani 0.857(6) 1 d PD A 1
O3C O 0.5748(5) 0.29386(17) 0.7559(7) 0.0518(14) Uani 0.857(6) 1 d PD A 1
C3C' C 0.136(2) 0.2069(17) 0.735(5) 0.048(11) Uiso 0.143(6) 1 d PD A 2
O3C' O 0.037(2) 0.1860(12) 0.743(4) 0.054(9) Uiso 0.143(6) 1 d PD A 2
O1 O 0.1224(4) 0.41951(12) 0.9201(4) 0.0264(8) Uani 1 1 d . A .
O2 O 0.1080(4) 0.42278(13) 1.1533(4) 0.0371(9) Uani 1 1 d . A .
O3 O 0.4891(4) 0.03722(12) 1.1476(4) 0.0303(8) Uani 1 1 d . . .
O4 O 0.4402(3) 0.04442(11) 0.9142(4) 0.0272(7) Uani 1 1 d . . .
N1 N 0.2687(4) 0.28044(14) 0.9447(4) 0.0223(8) Uani 1 1 d . A .
N2 N 0.3664(4) 0.19084(13) 0.9436(4) 0.0205(7) Uani 1 1 d . A .
C1 C 0.2228(5) 0.32616(16) 0.9383(5) 0.0236(9) Uani 1 1 d . . .
H1 H 0.2079 0.3414 0.8483 0.028 Uiso 1 1 calc R A .
C2 C 0.1961(4) 0.35200(16) 1.0581(5) 0.0234(9) Uani 1 1 d . A .
C3 C 0.2214(5) 0.33048(16) 1.1887(5) 0.0245(9) Uani 1 1 d . . .
H3 H 0.2037 0.3474 1.2724 0.029 Uiso 1 1 calc R A .
C4 C 0.2730(5) 0.28385(17) 1.1971(5) 0.0244(9) Uani 1 1 d . A .
H4 H 0.2919 0.2686 1.2866 0.029 Uiso 1 1 calc R . .
C5 C 0.2967(4) 0.25977(15) 1.0734(5) 0.0212(8) Uani 1 1 d . . .
C6 C 0.3487(5) 0.20948(15) 1.0732(5) 0.0210(8) Uani 1 1 d . A .
C7 C 0.3746(5) 0.18223(17) 1.1951(5) 0.0282(10) Uani 1 1 d . . .
H7 H 0.3674 0.1966 1.2852 0.034 Uiso 1 1 calc R A .
C8 C 0.4105(5) 0.13450(17) 1.1861(5) 0.0272(10) Uani 1 1 d . A .
H8 H 0.4269 0.1154 1.2695 0.033 Uiso 1 1 calc R . .
C9 C 0.4225(5) 0.11454(15) 1.0552(5) 0.0212(9) Uani 1 1 d . . .
C10 C 0.4028(4) 0.14414(15) 0.9374(5) 0.0199(8) Uani 1 1 d . A .
H10 H 0.4157 0.1307 0.8472 0.024 Uiso 1 1 calc R . .
C11 C 0.1384(5) 0.40270(16) 1.0452(6) 0.0256(9) Uani 1 1 d . . .
C12 C 0.4548(4) 0.06108(16) 1.0395(5) 0.0228(9) Uani 1 1 d . A .
Cu1 Cu 0.02346(6) 0.480208(19) 0.90592(6) 0.02301(12) Uani 1 1 d . . .
O1W O 0.1845(3) 0.51650(12) 0.8695(4) 0.0299(8) Uani 1 1 d . A .
O1N O -0.1464(3) 0.44707(12) 0.9352(4) 0.0296(7) Uani 1 1 d . A .
N1N N -0.3040(5) 0.42488(17) 1.0787(5) 0.0346(10) Uani 1 1 d . A .
C1NC C -0.1918(5) 0.44692(16) 1.0534(6) 0.0308(11) Uani 1 1 d . . .
H1NA H -0.1429 0.4636 1.1293 0.037 Uiso 1 1 calc R A .
C1NB C -0.3554(6) 0.4292(2) 1.2176(7) 0.0429(14) Uani 1 1 d . . .
H1NB H -0.2945 0.4493 1.2796 0.064 Uiso 1 1 calc R A .
H1NC H -0.3618 0.3968 1.2595 0.064 Uiso 1 1 calc R . .
H1ND H -0.4445 0.4442 1.2067 0.064 Uiso 1 1 calc R . .
C1NA C -0.3830(7) 0.3970(3) 0.9699(8) 0.0529(17) Uani 1 1 d . . .
H1NE H -0.4633 0.4154 0.9360 0.079 Uiso 1 1 calc R A .
H1NF H -0.4097 0.3661 1.0102 0.079 Uiso 1 1 calc R . .
H1NG H -0.3292 0.3907 0.8906 0.079 Uiso 1 1 calc R . .
O2N O 0.3987(4) 0.47863(17) 0.7709(5) 0.0521(12) Uani 1 1 d . . .
N2N N 0.4473(5) 0.4282(2) 0.5942(7) 0.0409(13) Uani 1 1 d . . .
C2N C 0.3664(7) 0.4475(2) 0.6808(7) 0.0469(14) Uiso 1 1 d . . .
H2NA H 0.2761 0.4365 0.6732 0.056 Uiso 1 1 calc R . .
C2NA C 0.3980(8) 0.3947(3) 0.4825(9) 0.063(2) Uani 1 1 d . . .
H2NE H 0.3078 0.3838 0.4994 0.094 Uiso 1 1 calc R . .
H2NF H 0.4582 0.3667 0.4823 0.094 Uiso 1 1 calc R . .
H2NG H 0.3948 0.4112 0.3905 0.094 Uiso 1 1 calc R . .
C2NB C 0.5861(7) 0.4431(3) 0.5944(9) 0.066(2) Uani 1 1 d . . .
H2NB H 0.5979 0.4613 0.5076 0.099 Uiso 1 1 calc R . .
H2NC H 0.6438 0.4143 0.5987 0.099 Uiso 1 1 calc R . .
H2ND H 0.6105 0.4637 0.6772 0.099 Uiso 1 1 calc R . .

loop_
_atom_site_aniso_label
_atom_site_aniso_U_11
_atom_site_aniso_U_22
_atom_site_aniso_U_33
_atom_site_aniso_U_23
_atom_site_aniso_U_13
_atom_site_aniso_U_12
Re1 0.02605(8) 0.01696(7) 0.01863(7) 0.00078(10) 0.00555(5) 0.00440(10)
Cl1 0.0241(8) 0.0303(8) 0.0465(10) -0.0010(6) 0.0034(6) -0.0009(6)
C1C 0.035(3) 0.0169(19) 0.022(2) 0.0027(16) 0.0061(19) 0.0100(18)
O1C 0.042(2) 0.0336(19) 0.0272(19) -0.0059(15) 0.0077(16) 0.0084(16)
C2C 0.032(2) 0.021(2) 0.031(3) -0.0026(19) 0.006(2) 0.0018(19)
O2C 0.046(2) 0.048(2) 0.035(2) 0.0149(18) 0.0038(18) 0.0131(19)
C3C 0.026(3) 0.020(3) 0.041(4) 0.008(2) 0.011(3) 0.008(2)
O3C 0.048(3) 0.035(3) 0.077(4) -0.001(3) 0.032(3) -0.009(2)
O1 0.0318(19) 0.0189(16) 0.0289(19) 0.0036(14) 0.0046(16) 0.0066(15)
O2 0.051(2) 0.0255(18) 0.034(2) -0.0080(15) 0.0006(18) 0.0139(17)
O3 0.041(2) 0.0206(16) 0.0288(18) 0.0022(14) -0.0014(15) 0.0065(14)
O4 0.0364(18) 0.0176(15) 0.0279(18) 0.0006(13) 0.0051(14) 0.0079(14)
N1 0.0268(19) 0.0189(17) 0.0217(19) 0.0010(14) 0.0049(15) 0.0035(15)
N2 0.0235(18) 0.0166(16) 0.0213(19) -0.0006(14) 0.0018(15) 0.0020(14)
C1 0.029(2) 0.022(2) 0.020(2) 0.0014(17) 0.0010(18) 0.0072(18)
C2 0.023(2) 0.0176(19) 0.030(3) -0.0009(17) 0.0021(18) 0.0065(16)
C3 0.030(2) 0.024(2) 0.020(2) -0.0036(17) 0.0030(18) 0.0062(18)
C4 0.033(2) 0.021(2) 0.019(2) 0.0011(17) 0.0025(18) 0.0047(18)
C5 0.026(2) 0.0153(19) 0.022(2) -0.0002(16) 0.0024(16) 0.0060(16)
C6 0.028(2) 0.0150(18) 0.020(2) -0.0017(15) 0.0036(17) 0.0013(16)
C7 0.041(3) 0.025(2) 0.019(2) 0.0008(17) 0.003(2) 0.010(2)
C8 0.038(3) 0.022(2) 0.022(2) 0.0047(17) 0.0005(19) 0.0072(19)
C9 0.023(2) 0.0136(18) 0.027(2) 0.0004(16) 0.0045(18) 0.0029(16)
C10 0.022(2) 0.020(2) 0.018(2) -0.0009(16) 0.0006(16) 0.0014(16)
C11 0.027(2) 0.018(2) 0.032(3) -0.0030(17) 0.000(2) 0.0031(17)
C12 0.024(2) 0.0177(19) 0.027(2) 0.0006(17) 0.0048(18) 0.0030(16)
Cu1 0.0282(3) 0.0155(2) 0.0260(3) 0.0009(2) 0.0063(2) 0.0035(2)
O1W 0.0281(17) 0.0258(17) 0.037(2) 0.0039(14) 0.0090(15) 0.0013(14)
O1N 0.0330(18) 0.0246(17) 0.0322(19) -0.0012(14) 0.0076(15) 0.0007(14)
N1N 0.031(2) 0.034(2) 0.040(3) 0.003(2) 0.0070(19) -0.0009(18)
C1NC 0.037(3) 0.017(2) 0.039(3) -0.0022(19) 0.009(2) -0.0004(19)
C1NB 0.035(3) 0.050(3) 0.047(4) 0.003(3) 0.022(3) -0.002(2)
C1NA 0.041(3) 0.064(4) 0.053(4) -0.002(3) 0.001(3) -0.019(3)
O2N 0.035(2) 0.065(3) 0.059(3) -0.017(2) 0.017(2) 0.001(2)
N2N 0.032(3) 0.040(3) 0.051(3) -0.005(2) 0.010(2) 0.003(2)
C2NA 0.070(5) 0.059(5) 0.060(5) -0.016(4) 0.010(4) -0.006(4)
C2NB 0.040(4) 0.084(6) 0.075(6) -0.027(5) 0.019(4) 0.001(4)

loop_
_atom_type_symbol
_atom_type_description
_atom_type_scat_dispersion_real
_atom_type_scat_dispersion_imag
_atom_type_scat_source
C C 0.0033 0.0016 'International Tables Vol C Tables 4.2.6.8 and 6.1.1.4'
H H 0.0000 0.0000 'International Tables Vol C Tables 4.2.6.8 and 6.1.1.4'
N N 0.0061 0.0033 'International Tables Vol C Tables 4.2.6.8 and 6.1.1.4'
O O 0.0106 0.0060 'International Tables Vol C Tables 4.2.6.8 and 6.1.1.4'
Cl Cl 0.1484 0.1585 'International Tables Vol C Tables 4.2.6.8 and 6.1.1.4'
Cu Cu 0.3201 1.2651 'International Tables Vol C Tables 4.2.6.8 and 6.1.1.4'
Re Re -1.0185 7.2310 'International Tables Vol C Tables 4.2.6.8 and 6.1.1.4'

loop_
_geom_angle_atom_site_label_1
_geom_angle_atom_site_label_2
_geom_angle_atom_site_label_3
_geom_angle
_geom_angle_site_symmetry_1
_geom_angle_site_symmetry_3
C1C Re1 C2C 87.8(2) . .
C1C Re1 C3C' 84.7(16) . .
C2C Re1 C3C' 82.7(15) . .
C1C Re1 C3C 91.8(3) . .
C2C Re1 C3C 89.6(2) . .
C3C' Re1 C3C 171.6(15) . .
C1C Re1 N1 173.03(17) . .
C2C Re1 N1 99.20(18) . .
C3C' Re1 N1 96.5(16) . .
C3C Re1 N1 87.9(2) . .
C1C Re1 N2 97.53(16) . .
C2C Re1 N2 171.29(18) . .
C3C' Re1 N2 90.9(15) . .
C3C Re1 N2 97.1(2) . .
N1 Re1 N2 75.60(14) . .
C1C Re1 Cl1 96.38(16) . .
C2C Re1 Cl1 90.89(16) . .
C3C' Re1 Cl1 14.1(16) . .
C3C Re1 Cl1 171.8(2) . .
N1 Re1 Cl1 83.92(11) . .
N2 Re1 Cl1 81.68(11) . .
C1C Re1 Cl1' 97.6(4) . .
C2C Re1 Cl1' 95.1(4) . .
C3C' Re1 Cl1' 176.8(16) . .
C3C Re1 Cl1' 7.9(4) . .
N1 Re1 Cl1' 81.5(4) . .
N2 Re1 Cl1' 91.0(4) . .
Cl1 Re1 Cl1' 165.0(4) . .
O1C C1C Re1 178.1(5) . .
O2C C2C Re1 177.8(5) . .
O3C C3C Re1 175.5(6) . .
O3C' C3C' Re1 168(4) . .
C11 O1 Cu1 113.5(3) . .
C12 O4 Cu1 110.6(3) . 3_545
C1 N1 C5 118.6(4) . .
C1 N1 Re1 124.7(3) . .
C5 N1 Re1 116.6(3) . .
C10 N2 C6 117.5(4) . .
C10 N2 Re1 125.8(3) . .
C6 N2 Re1 116.3(3) . .
N1 C1 C2 122.5(4) . .
N1 C1 H1 118.7 . .
C2 C1 H1 118.7 . .
C3 C2 C1 118.7(4) . .
C3 C2 C11 120.6(4) . .
C1 C2 C11 120.6(4) . .
C2 C3 C4 119.3(4) . .
C2 C3 H3 120.4 . .
C4 C3 H3 120.4 . .
C3 C4 C5 119.3(4) . .
C3 C4 H4 120.4 . .
C5 C4 H4 120.4 . .
N1 C5 C4 121.5(4) . .
N1 C5 C6 115.9(4) . .
C4 C5 C6 122.5(4) . .
N2 C6 C7 121.3(4) . .
N2 C6 C5 115.5(4) . .
C7 C6 C5 123.1(4) . .
C8 C7 C6 120.1(4) . .
C8 C7 H7 120.0 . .
C6 C7 H7 120.0 . .
C7 C8 C9 119.2(4) . .
C7 C8 H8 120.4 . .
C9 C8 H8 120.4 . .
C8 C9 C10 118.3(4) . .
C8 C9 C12 121.0(4) . .
C10 C9 C12 120.7(4) . .
N2 C10 C9 123.4(4) . .
N2 C10 H10 118.3 . .
C9 C10 H10 118.3 . .
O2 C11 O1 126.5(4) . .
O2 C11 C2 118.2(5) . .
O1 C11 C2 115.3(4) . .
O3 C12 O4 125.5(4) . .
O3 C12 C9 118.7(4) . .
O4 C12 C9 115.8(4) . .
O1 Cu1 O1W 91.67(15) . .
O1 Cu1 O4 172.09(16) . 3_455
O1W Cu1 O4 84.61(14) . 3_455
O1 Cu1 O1N 91.86(15) . .
O1W Cu1 O1N 176.03(15) . .
O4 Cu1 O1N 92.10(14) 3_455 .
C1NC O1N Cu1 121.2(3) . .
C1NC N1N C1NA 122.0(5) . .
C1NC N1N C1NB 120.2(5) . .
C1NA N1N C1NB 117.7(5) . .
O1N C1NC N1N 123.5(5) . .
O1N C1NC H1NA 118.2 . .
N1N C1NC H1NA 118.2 . .
N1N C1NB H1NB 109.5 . .
N1N C1NB H1NC 109.5 . .
H1NB C1NB H1NC 109.5 . .
N1N C1NB H1ND 109.5 . .
H1NB C1NB H1ND 109.5 . .
H1NC C1NB H1ND 109.5 . .
N1N C1NA H1NE 109.5 . .
N1N C1NA H1NF 109.5 . .
H1NE C1NA H1NF 109.5 . .
N1N C1NA H1NG 109.5 . .
H1NE C1NA H1NG 109.5 . .
H1NF C1NA H1NG 109.5 . .
C2N N2N C2NB 122.0(6) . .
C2N N2N C2NA 121.4(6) . .
C2NB N2N C2NA 116.2(6) . .
O2N C2N N2N 125.1(6) . .
O2N C2N H2NA 117.5 . .
N2N C2N H2NA 117.5 . .
N2N C2NA H2NE 109.5 . .
N2N C2NA H2NF 109.5 . .
H2NE C2NA H2NF 109.5 . .
N2N C2NA H2NG 109.5 . .
H2NE C2NA H2NG 109.5 . .
H2NF C2NA H2NG 109.5 . .
N2N C2NB H2NB 109.5 . .
N2N C2NB H2NC 109.5 . .
H2NB C2NB H2NC 109.5 . .
N2N C2NB H2ND 109.5 . .
H2NB C2NB H2ND 109.5 . .
H2NC C2NB H2ND 109.5 . .

loop_
_geom_bond_atom_site_label_1
_geom_bond_atom_site_label_2
_geom_bond_distance
_geom_bond_site_symmetry_2
Re1 C1C 1.911(4) .
Re1 C2C 1.917(5) .
Re1 C3C' 1.925(9) .
Re1 C3C 1.938(5) .
Re1 N1 2.164(4) .
Re1 N2 2.173(4) .
Re1 Cl1 2.4461(15) .
Re1 Cl1' 2.462(9) .
C1C O1C 1.151(5) .
C2C O2C 1.147(6) .
C3C O3C 1.149(6) .
C3C' O3C' 1.155(9) .
O1 C11 1.269(6) .
O1 Cu1 1.943(3) .
O2 C11 1.226(6) .
O3 C12 1.239(6) .
O4 C12 1.268(6) .
O4 Cu1 1.962(3) 3_545
N1 C1 1.341(6) .
N1 C5 1.351(6) .
N2 C10 1.341(5) .
N2 C6 1.357(6) .
C1 C2 1.386(6) .
C1 H1 0.9500 .
C2 C3 1.374(7) .
C2 C11 1.514(6) .
C3 C4 1.385(6) .
C3 H3 0.9500 .
C4 C5 1.386(6) .
C4 H4 0.9500 .
C5 C6 1.481(6) .
C6 C7 1.382(6) .
C7 C8 1.369(6) .
C7 H7 0.9500 .
C8 C9 1.372(7) .
C8 H8 0.9500 .
C9 C10 1.382(6) .
C9 C12 1.519(6) .
C10 H10 0.9500 .
Cu1 O1W 1.956(3) .
Cu1 O4 1.962(3) 3_455
Cu1 O1N 1.974(3) .
O1N C1NC 1.246(6) .
N1N C1NC 1.319(7) .
N1N C1NA 1.459(8) .
N1N C1NB 1.461(7) .
C1NC H1NA 0.9500 .
C1NB H1NB 0.9800 .
C1NB H1NC 0.9800 .
C1NB H1ND 0.9800 .
C1NA H1NE 0.9800 .
C1NA H1NF 0.9800 .
C1NA H1NG 0.9800 .
O2N C2N 1.233(7) .
N2N C2N 1.317(8) .
N2N C2NB 1.449(8) .
N2N C2NA 1.456(9) .
C2N H2NA 0.9500 .
C2NA H2NE 0.9800 .
C2NA H2NF 0.9800 .
C2NA H2NG 0.9800 .
C2NB H2NB 0.9800 .
C2NB H2NC 0.9800 .
C2NB H2ND 0.9800 .
